data_7114877
loop_
_publ_author_name
'F\"urstner, Alois'
'Krause, Helga'
'Ackermann, Lutz'
'Lehmann, Christian W.'

_publ_section_title
;
 N-Heterocyclic carbenes can coexist with alkenes and C--H acidic sites
;
_journal_issue 21
_journal_name_full 'Chemical Communications'
_journal_page_first 2240
_journal_paper_doi 10.1039/b107238b
_journal_year 2001
_chemical_compound_source 'see paper'
_chemical_formula_sum 'C17 H22 N2'
_chemical_formula_weight 254.37
_chemical_name_systematic
; 
? 
;
_space_group_IT_number 14
_symmetry_cell_setting monoclinic
_symmetry_Int_Tables_number 14
_symmetry_space_group_name_Hall '-P 2yn'
_symmetry_space_group_name_H-M 'P 1 21/n 1'
_atom_sites_solution_hydrogens geom
_atom_sites_solution_primary direct
_atom_sites_solution_secondary difmap
_cell_angle_alpha 90.00
_cell_angle_beta 94.419(2)
_cell_angle_gamma 90.00
_cell_formula_units_Z 8
_cell_length_a 9.5288(4)
_cell_length_b 29.1967(15)
_cell_length_c 11.0965(6)
_cell_measurement_reflns_used 32828
_cell_measurement_temperature 100
_cell_measurement_theta_max 24.41
_cell_measurement_theta_min 1.00
_cell_volume 3078.0(3)
_computing_cell_refinement 'Denzo / Scalepack (Otwinowski 1997)'
_computing_data_collection 'Collect software (Nonius, 1998)'
_computing_data_reduction 'Denzo / Scalepack (Otwinowski 1997)'
_computing_molecular_graphics 'ORTEP (Johnson, 1976)'
_computing_structure_refinement 'SHELXL-97 (Sheldrick, 1997)'
_computing_structure_solution 'SHELXS-97 (Sheldrick, 1990)'
_diffrn_ambient_temperature 100
_diffrn_measured_fraction_theta_full 0.965
_diffrn_measured_fraction_theta_max 0.965
_diffrn_measurement_device_type 'Nonius KappaCCD'
_diffrn_measurement_method 'CCD \w-scan'
_diffrn_radiation_monochromator graphite
_diffrn_radiation_source '0.3 mm rotating anode'
_diffrn_radiation_type MoK\a
_diffrn_radiation_wavelength 0.71073
_diffrn_reflns_av_R_equivalents 0.1482
_diffrn_reflns_av_sigmaI/netI 0.1184
_diffrn_reflns_limit_h_max 8
_diffrn_reflns_limit_h_min -10
_diffrn_reflns_limit_k_max 31
_diffrn_reflns_limit_k_min -28
_diffrn_reflns_limit_l_max 11
_diffrn_reflns_limit_l_min -10
_diffrn_reflns_number 10536
_diffrn_reflns_theta_full 22.50
_diffrn_reflns_theta_max 22.50
_diffrn_reflns_theta_min 2.31
_diffrn_standards_decay_% 0.00
_diffrn_standards_interval_time 0
_diffrn_standards_number 0
_exptl_absorpt_coefficient_mu 0.065
_exptl_absorpt_correction_T_max 0.85
_exptl_absorpt_correction_T_min 0.55
_exptl_absorpt_correction_type psi-scan
_exptl_absorpt_process_details 'XPREP, Siemens (1995)'
_exptl_crystal_colour colorless
_exptl_crystal_density_diffrn 1.098
_exptl_crystal_density_meas ?
_exptl_crystal_density_method none
_exptl_crystal_description block
_exptl_crystal_F_000 1104
_exptl_crystal_size_max 0.26
_exptl_crystal_size_mid 0.22
_exptl_crystal_size_min 0.11
_refine_diff_density_max 0.252
_refine_diff_density_min -0.280
_refine_diff_density_rms 0.056
_refine_ls_extinction_method none
_refine_ls_goodness_of_fit_ref 1.124
_refine_ls_hydrogen_treatment constr
_refine_ls_matrix_type full
_refine_ls_number_parameters 349
_refine_ls_number_reflns 3885
_refine_ls_number_restraints 0
_refine_ls_restrained_S_all 1.124
_refine_ls_R_factor_all 0.1287
_refine_ls_R_factor_gt 0.0783
_refine_ls_shift/su_max 0.003
_refine_ls_shift/su_mean 0.000
_refine_ls_structure_factor_coef Fsqd
_refine_ls_weighting_details 'calc w=1/[\s^2^(Fo^2^)+(0.0500P)^2^+4.5935P] where P=(Fo^2^+2Fc^2^)/3'
_refine_ls_weighting_scheme calc
_refine_ls_wR_factor_gt 0.1758
_refine_ls_wR_factor_ref 0.2085
_reflns_number_gt 2615
_reflns_number_total 3885
_reflns_threshold_expression I>2\s(I)
_cod_data_source_file b107238b.txt
_cod_data_source_block 3709
_cod_depositor_comments
;
The following automatic conversions were performed:

'_exptl_crystal_density_meas' value 'none' was changed to '?' - the
value is perceived as not measured.

Automatic conversion script
Id: cif_fix_values 3008 2015-01-20 13:52:24Z robertas 
;
_cod_database_code 7114877

loop_
_symmetry_equiv_pos_as_xyz
'x, y, z'
'-x+1/2, y+1/2, -z+1/2'
'-x, -y, -z'
'x-1/2, -y-1/2, z-1/2'

loop_
_atom_site_label
_atom_site_type_symbol
_atom_site_fract_x
_atom_site_fract_y
_atom_site_fract_z
_atom_site_U_iso_or_equiv
_atom_site_adp_type
_atom_site_occupancy
_atom_site_symmetry_multiplicity
_atom_site_calc_flag
_atom_site_refinement_flags
C1 C 0.2881(5) 0.15795(15) 0.4126(4) 0.0308(11) Uani 1 1 d .
N2 N 0.2914(4) 0.20396(12) 0.4366(3) 0.0281(9) Uani 1 1 d .
C3 C 0.2903(5) 0.21375(16) 0.5580(4) 0.0301(11) Uani 1 1 d .
H3 H 0.2929 0.2433 0.5942 0.036 Uiso 1 1 calc R
C4 C 0.2848(4) 0.17356(16) 0.6147(4) 0.0329(12) Uani 1 1 d .
H4 H 0.2821 0.1686 0.6991 0.039 Uiso 1 1 calc R
N5 N 0.2839(4) 0.14077(13) 0.5260(3) 0.0310(10) Uani 1 1 d .
C6 C 0.2774(5) 0.09162(16) 0.5521(4) 0.0352(12) Uani 1 1 d .
H6A H 0.3405 0.0849 0.6250 0.042 Uiso 1 1 calc R
H6B H 0.3129 0.0744 0.4838 0.042 Uiso 1 1 calc R
C7 C 0.1305(5) 0.07468(16) 0.5725(4) 0.0366(12) Uani 1 1 d .
H7A H 0.0877 0.0952 0.6303 0.044 Uiso 1 1 calc R
H7B H 0.1369 0.0437 0.6085 0.044 Uiso 1 1 calc R
C8 C 0.0364(5) 0.07303(17) 0.4544(4) 0.0364(12) Uani 1 1 d .
H8A H -0.0616 0.0665 0.4728 0.044 Uiso 1 1 calc R
H8B H 0.0376 0.1033 0.4145 0.044 Uiso 1 1 calc R
C9 C 0.0829(5) 0.03766(17) 0.3707(5) 0.0402(13) Uani 1 1 d .
H9 H 0.0749 0.0066 0.3951 0.048 Uiso 1 1 calc R
C10 C 0.1334(5) 0.0449(2) 0.2677(4) 0.0469(14) Uani 1 1 d .
H10A H 0.1435 0.0754 0.2394 0.056 Uiso 1 1 calc R
H10B H 0.1605 0.0198 0.2201 0.056 Uiso 1 1 calc R
C11 C 0.2972(5) 0.23840(14) 0.3445(4) 0.0290(11) Uani 1 1 d .
C12 C 0.1751(5) 0.26242(15) 0.3084(4) 0.0320(12) Uani 1 1 d .
C13 C 0.1845(5) 0.29533(16) 0.2182(4) 0.0369(12) Uani 1 1 d .
H13 H 0.1022 0.3118 0.1908 0.044 Uiso 1 1 calc R
C14 C 0.3074(6) 0.30473(16) 0.1679(4) 0.0385(13) Uani 1 1 d .
C15 C 0.4278(5) 0.27975(16) 0.2065(4) 0.0364(12) Uani 1 1 d .
H15 H 0.5138 0.2857 0.1713 0.044 Uiso 1 1 calc R
C16 C 0.4240(5) 0.24648(16) 0.2948(4) 0.0303(11) Uani 1 1 d .
C21 C 0.0382(5) 0.25293(18) 0.3611(4) 0.0421(13) Uani 1 1 d .
H21A H 0.0133 0.2206 0.3488 0.063 Uiso 1 1 calc R
H21B H -0.0356 0.2722 0.3211 0.063 Uiso 1 1 calc R
H21C H 0.0471 0.2597 0.4478 0.063 Uiso 1 1 calc R
C22 C 0.3155(7) 0.34090(19) 0.0716(5) 0.0593(17) Uani 1 1 d .
H22A H 0.3638 0.3284 0.0041 0.089 Uiso 1 1 calc R
H22B H 0.3678 0.3674 0.1056 0.089 Uiso 1 1 calc R
H22C H 0.2201 0.3504 0.0428 0.089 Uiso 1 1 calc R
C23 C 0.5540(5) 0.21944(17) 0.3357(4) 0.0392(13) Uani 1 1 d .
H23A H 0.5727 0.2225 0.4234 0.059 Uiso 1 1 calc R
H23B H 0.6345 0.2312 0.2953 0.059 Uiso 1 1 calc R
H23C H 0.5391 0.1871 0.3150 0.059 Uiso 1 1 calc R
C1' C 0.3082(5) 0.11825(16) 0.8959(4) 0.0337(12) Uani 1 1 d .
N2' N 0.3758(4) 0.07872(12) 0.9313(3) 0.0293(9) Uani 1 1 d .
C3' C 0.4092(5) 0.07756(16) 1.0545(4) 0.0349(12) Uani 1 1 d .
H3' H 0.4556 0.0534 1.0989 0.042 Uiso 1 1 calc R
C4' C 0.3639(5) 0.11688(16) 1.0994(4) 0.0324(12) Uani 1 1 d .
H4' H 0.3712 0.1263 1.1816 0.039 Uiso 1 1 calc R
N5' N 0.3043(4) 0.14101(13) 1.0016(3) 0.0325(10) Uani 1 1 d .
C6' C 0.2316(5) 0.18474(16) 1.0123(4) 0.0363(12) Uani 1 1 d .
H6C H 0.2043 0.1968 0.9305 0.044 Uiso 1 1 calc R
H6D H 0.2966 0.2070 1.0543 0.044 Uiso 1 1 calc R
C7' C 0.1015(5) 0.17996(16) 1.0813(4) 0.0353(12) Uani 1 1 d .
H7C H 0.0592 0.2107 1.0897 0.042 Uiso 1 1 calc R
H7D H 0.1301 0.1686 1.1636 0.042 Uiso 1 1 calc R
C8' C -0.0103(5) 0.14799(17) 1.0232(5) 0.0415(13) Uani 1 1 d .
H8C H -0.0436 0.1602 0.9427 0.050 Uiso 1 1 calc R
H8D H 0.0323 0.1176 1.0111 0.050 Uiso 1 1 calc R
C9' C -0.1319(6) 0.14267(18) 1.0972(5) 0.0503(14) Uani 1 1 d .
H9' H -0.1124 0.1318 1.1775 0.060 Uiso 1 1 calc R
C10' C -0.2618(7) 0.15132(19) 1.0634(6) 0.0644(17) Uani 1 1 d .
H10C H -0.2867 0.1622 0.9840 0.077 Uiso 1 1 calc R
H10D H -0.3326 0.1468 1.1180 0.077 Uiso 1 1 calc R
C11' C 0.3875(5) 0.04027(15) 0.8519(4) 0.0282(11) Uani 1 1 d .
C12' C 0.2788(5) 0.00850(16) 0.8456(4) 0.0315(11) Uani 1 1 d .
C13' C 0.2873(5) -0.02786(16) 0.7643(4) 0.0338(12) Uani 1 1 d .
H13' H 0.2146 -0.0502 0.7590 0.041 Uiso 1 1 calc R
C14' C 0.3979(5) -0.03242(15) 0.6913(4) 0.0306(11) Uani 1 1 d .
C15' C 0.5042(5) 0.00070(16) 0.7013(4) 0.0326(12) Uani 1 1 d .
H15' H 0.5802 -0.0018 0.6512 0.039 Uiso 1 1 calc R
C16' C 0.5027(5) 0.03691(15) 0.7812(4) 0.0289(11) Uani 1 1 d .
C21' C 0.1566(5) 0.01264(19) 0.9211(4) 0.0453(14) Uani 1 1 d .
H21D H 0.1908 0.0160 1.0062 0.068 Uiso 1 1 calc R
H21E H 0.0980 -0.0149 0.9113 0.068 Uiso 1 1 calc R
H21F H 0.1006 0.0396 0.8955 0.068 Uiso 1 1 calc R
C22' C 0.4033(5) -0.07234(17) 0.6069(4) 0.0397(13) Uani 1 1 d .
H22D H 0.4093 -0.0612 0.5242 0.060 Uiso 1 1 calc R
H22E H 0.3179 -0.0908 0.6107 0.060 Uiso 1 1 calc R
H22F H 0.4860 -0.0911 0.6306 0.060 Uiso 1 1 calc R
C23' C 0.6184(5) 0.07160(17) 0.7920(5) 0.0445(13) Uani 1 1 d .
H23D H 0.6914 0.0631 0.7386 0.067 Uiso 1 1 calc R
H23E H 0.6592 0.0726 0.8758 0.067 Uiso 1 1 calc R
H23F H 0.5804 0.1018 0.7688 0.067 Uiso 1 1 calc R

loop_
_atom_site_aniso_label
_atom_site_aniso_U_11
_atom_site_aniso_U_22
_atom_site_aniso_U_33
_atom_site_aniso_U_23
_atom_site_aniso_U_13
_atom_site_aniso_U_12
C1 0.023(3) 0.034(3) 0.035(3) 0.002(2) -0.002(2) 0.000(2)
N2 0.022(2) 0.033(2) 0.028(2) 0.0013(18) -0.0030(17) -0.0035(16)
C3 0.027(3) 0.035(3) 0.027(3) -0.002(2) -0.001(2) -0.004(2)
C4 0.028(3) 0.044(3) 0.026(3) -0.001(2) -0.004(2) -0.007(2)
N5 0.022(2) 0.037(2) 0.033(2) 0.0088(19) -0.0047(17) -0.0003(17)
C6 0.033(3) 0.034(3) 0.037(3) 0.007(2) -0.005(2) 0.003(2)
C7 0.035(3) 0.038(3) 0.037(3) 0.008(2) 0.004(2) 0.001(2)
C8 0.025(3) 0.043(3) 0.042(3) 0.001(2) 0.004(2) -0.001(2)
C9 0.033(3) 0.038(3) 0.050(3) -0.001(3) 0.004(3) -0.005(2)
C10 0.040(3) 0.063(4) 0.037(3) -0.004(3) 0.000(3) 0.001(3)
C11 0.032(3) 0.026(2) 0.027(3) -0.003(2) -0.004(2) -0.001(2)
C12 0.032(3) 0.032(3) 0.031(3) 0.002(2) -0.001(2) 0.000(2)
C13 0.038(3) 0.037(3) 0.035(3) 0.000(2) -0.004(2) 0.003(2)
C14 0.056(4) 0.031(3) 0.029(3) 0.000(2) 0.000(3) -0.010(2)
C15 0.040(3) 0.038(3) 0.032(3) -0.002(2) 0.007(2) -0.013(2)
C16 0.026(3) 0.037(3) 0.028(3) -0.006(2) 0.005(2) -0.007(2)
C21 0.031(3) 0.053(3) 0.042(3) 0.003(3) 0.000(2) 0.007(2)
C22 0.082(5) 0.049(3) 0.045(3) 0.016(3) -0.006(3) -0.017(3)
C23 0.027(3) 0.046(3) 0.044(3) -0.001(2) 0.003(2) -0.002(2)
C1' 0.032(3) 0.037(3) 0.032(3) 0.002(2) 0.000(2) 0.001(2)
N2' 0.026(2) 0.034(2) 0.026(2) 0.0028(18) -0.0037(17) 0.0012(18)
C3' 0.031(3) 0.039(3) 0.033(3) 0.005(2) -0.006(2) 0.000(2)
C4' 0.031(3) 0.042(3) 0.023(3) 0.000(2) -0.005(2) -0.003(2)
N5' 0.032(2) 0.035(2) 0.031(2) 0.0009(19) 0.0019(18) -0.0037(18)
C6' 0.037(3) 0.033(3) 0.040(3) -0.006(2) 0.003(2) 0.001(2)
C7' 0.032(3) 0.038(3) 0.036(3) 0.000(2) 0.005(2) 0.004(2)
C8' 0.040(3) 0.035(3) 0.048(3) 0.000(2) 0.000(3) -0.001(2)
C9' 0.038(4) 0.050(3) 0.063(4) 0.008(3) 0.004(3) -0.001(3)
C10' 0.054(4) 0.055(4) 0.085(5) 0.002(3) 0.007(3) -0.008(3)
C11' 0.029(3) 0.032(3) 0.023(2) 0.002(2) -0.008(2) 0.005(2)
C12' 0.023(3) 0.042(3) 0.029(3) -0.001(2) -0.003(2) 0.003(2)
C13' 0.026(3) 0.041(3) 0.033(3) -0.002(2) -0.006(2) -0.002(2)
C14' 0.028(3) 0.035(3) 0.028(3) 0.000(2) -0.004(2) 0.008(2)
C15' 0.027(3) 0.041(3) 0.029(3) 0.003(2) 0.003(2) 0.005(2)
C16' 0.025(3) 0.032(3) 0.029(3) 0.007(2) 0.001(2) 0.003(2)
C21' 0.030(3) 0.060(3) 0.047(3) -0.015(3) 0.008(2) -0.010(3)
C22' 0.032(3) 0.047(3) 0.040(3) -0.001(3) 0.003(2) 0.005(2)
C23' 0.029(3) 0.042(3) 0.063(4) 0.006(3) 0.009(3) -0.004(2)

loop_
_atom_type_symbol
_atom_type_description
_atom_type_scat_dispersion_real
_atom_type_scat_dispersion_imag
_atom_type_scat_source
C C 0.0033 0.0016 'International Tables Vol C Tables 4.2.6.8 and 6.1.1.4'
H H 0.0000 0.0000 'International Tables Vol C Tables 4.2.6.8 and 6.1.1.4'
N N 0.0061 0.0033 'International Tables Vol C Tables 4.2.6.8 and 6.1.1.4'

loop_
_geom_angle_atom_site_label_1
_geom_angle_atom_site_label_2
_geom_angle_atom_site_label_3
_geom_angle
N5 C1 N2 100.6(4)
C1 N2 C3 113.1(4)
C1 N2 C11 123.3(4)
C3 N2 C11 123.6(4)
C4 C3 N2 106.4(4)
C4 C3 H3 126.8
N2 C3 H3 126.8
C3 C4 N5 105.9(4)
C3 C4 H4 127.1
N5 C4 H4 127.1
C1 N5 C4 114.1(4)
C1 N5 C6 123.3(4)
C4 N5 C6 122.6(4)
N5 C6 C7 113.7(4)
N5 C6 H6A 108.8
C7 C6 H6A 108.8
N5 C6 H6B 108.8
C7 C6 H6B 108.8
H6A C6 H6B 107.7
C6 C7 C8 111.6(4)
C6 C7 H7A 109.3
C8 C7 H7A 109.3
C6 C7 H7B 109.3
C8 C7 H7B 109.3
H7A C7 H7B 108.0
C9 C8 C7 112.0(4)
C9 C8 H8A 109.2
C7 C8 H8A 109.2
C9 C8 H8B 109.2
C7 C8 H8B 109.2
H8A C8 H8B 107.9
C10 C9 C8 126.2(5)
C10 C9 H9 116.9
C8 C9 H9 116.9
C9 C10 H10A 120.0
C9 C10 H10B 120.0
H10A C10 H10B 120.0
C16 C11 C12 122.4(4)
C16 C11 N2 119.0(4)
C12 C11 N2 118.7(4)
C11 C12 C13 117.1(5)
C11 C12 C21 122.0(4)
C13 C12 C21 120.9(4)
C14 C13 C12 122.5(5)
C14 C13 H13 118.8
C12 C13 H13 118.8
C13 C14 C15 118.7(4)
C13 C14 C22 121.5(5)
C15 C14 C22 119.8(5)
C16 C15 C14 121.2(5)
C16 C15 H15 119.4
C14 C15 H15 119.4
C15 C16 C11 118.2(4)
C15 C16 C23 121.0(4)
C11 C16 C23 120.7(4)
C12 C21 H21A 109.5
C12 C21 H21B 109.5
H21A C21 H21B 109.5
C12 C21 H21C 109.5
H21A C21 H21C 109.5
H21B C21 H21C 109.5
C14 C22 H22A 109.5
C14 C22 H22B 109.5
H22A C22 H22B 109.5
C14 C22 H22C 109.5
H22A C22 H22C 109.5
H22B C22 H22C 109.5
C16 C23 H23A 109.5
C16 C23 H23B 109.5
H23A C23 H23B 109.5
C16 C23 H23C 109.5
H23A C23 H23C 109.5
H23B C23 H23C 109.5
N5' C1' N2' 102.1(4)
C1' N2' C3' 112.0(4)
C1' N2' C11' 122.7(4)
C3' N2' C11' 124.4(4)
C4' C3' N2' 107.0(4)
C4' C3' H3' 126.5
N2' C3' H3' 126.5
C3' C4' N5' 105.7(4)
C3' C4' H4' 127.1
N5' C4' H4' 127.1
C1' N5' C4' 113.2(4)
C1' N5' C6' 123.0(4)
C4' N5' C6' 123.4(4)
N5' C6' C7' 111.9(4)
N5' C6' H6C 109.2
C7' C6' H6C 109.2
N5' C6' H6D 109.2
C7' C6' H6D 109.2
H6C C6' H6D 107.9
C6' C7' C8' 114.6(4)
C6' C7' H7C 108.6
C8' C7' H7C 108.6
C6' C7' H7D 108.6
C8' C7' H7D 108.6
H7C C7' H7D 107.6
C9' C8' C7' 112.4(4)
C9' C8' H8C 109.1
C7' C8' H8C 109.1
C9' C8' H8D 109.1
C7' C8' H8D 109.1
H8C C8' H8D 107.9
C10' C9' C8' 126.4(6)
C10' C9' H9' 116.8
C8' C9' H9' 116.8
C9' C10' H10C 120.0
C9' C10' H10D 120.0
H10C C10' H10D 120.0
C12' C11' C16' 122.6(4)
C12' C11' N2' 117.4(4)
C16' C11' N2' 120.0(4)
C11' C12' C13' 117.4(4)
C11' C12' C21' 121.9(4)
C13' C12' C21' 120.7(4)
C14' C13' C12' 122.3(4)
C14' C13' H13' 118.8
C12' C13' H13' 118.8
C13' C14' C15' 117.8(4)
C13' C14' C22' 120.3(4)
C15' C14' C22' 121.9(4)
C16' C15' C14' 122.5(4)
C16' C15' H15' 118.7
C14' C15' H15' 118.7
C15' C16' C11' 117.4(4)
C15' C16' C23' 121.8(4)
C11' C16' C23' 120.8(4)
C12' C21' H21D 109.5
C12' C21' H21E 109.5
H21D C21' H21E 109.5
C12' C21' H21F 109.5
H21D C21' H21F 109.5
H21E C21' H21F 109.5
C14' C22' H22D 109.5
C14' C22' H22E 109.5
H22D C22' H22E 109.5
C14' C22' H22F 109.5
H22D C22' H22F 109.5
H22E C22' H22F 109.5
C16' C23' H23D 109.5
C16' C23' H23E 109.5
H23D C23' H23E 109.5
C16' C23' H23F 109.5
H23D C23' H23F 109.5
H23E C23' H23F 109.5

loop_
_geom_bond_atom_site_label_1
_geom_bond_atom_site_label_2
_geom_bond_distance
C1 N5 1.358(6)
C1 N2 1.370(6)
N2 C3 1.378(6)
N2 C11 1.438(6)
C3 C4 1.334(6)
C3 H3 0.9500
C4 N5 1.373(6)
C4 H4 0.9500
N5 C6 1.466(6)
C6 C7 1.518(6)
C6 H6A 0.9900
C6 H6B 0.9900
C7 C8 1.530(6)
C7 H7A 0.9900
C7 H7B 0.9900
C8 C9 1.479(7)
C8 H8A 0.9900
C8 H8B 0.9900
C9 C10 1.292(7)
C9 H9 0.9500
C10 H10A 0.9500
C10 H10B 0.9500
C11 C16 1.386(6)
C11 C12 1.391(6)
C12 C13 1.396(6)
C12 C21 1.496(7)
C13 C14 1.364(7)
C13 H13 0.9500
C14 C15 1.398(7)
C14 C22 1.508(7)
C15 C16 1.382(6)
C15 H15 0.9500
C16 C23 1.509(6)
C21 H21A 0.9800
C21 H21B 0.9800
C21 H21C 0.9800
C22 H22A 0.9800
C22 H22B 0.9800
C22 H22C 0.9800
C23 H23A 0.9800
C23 H23B 0.9800
C23 H23C 0.9800
C1' N5' 1.351(6)
C1' N2' 1.365(6)
N2' C3' 1.380(6)
N2' C11' 1.437(5)
C3' C4' 1.336(6)
C3' H3' 0.9500
C4' N5' 1.379(5)
C4' H4' 0.9500
N5' C6' 1.462(6)
C6' C7' 1.513(7)
C6' H6C 0.9900
C6' H6D 0.9900
C7' C8' 1.521(6)
C7' H7C 0.9900
C7' H7D 0.9900
C8' C9' 1.480(7)
C8' H8C 0.9900
C8' H8D 0.9900
C9' C10' 1.291(7)
C9' H9' 0.9500
C10' H10C 0.9500
C10' H10D 0.9500
C11' C12' 1.388(6)
C11' C16' 1.402(6)
C12' C13' 1.399(6)
C12' C21' 1.492(7)
C13' C14' 1.384(7)
C13' H13' 0.9500
C14' C15' 1.398(6)
C14' C22' 1.499(6)
C15' C16' 1.380(6)
C15' H15' 0.9500
C16' C23' 1.495(6)
C21' H21D 0.9800
C21' H21E 0.9800
C21' H21F 0.9800
C22' H22D 0.9800
C22' H22E 0.9800
C22' H22F 0.9800
C23' H23D 0.9800
C23' H23E 0.9800
C23' H23F 0.9800
